data_1537091
loop_
_publ_author_name
'Roemer, S.R.'
'Schnick, W.'

_publ_section_title
;
 Synthesis, crystal structures and properties of the tetrametaphosphimates
 M(II)2 (P O2 NH)4 * 8(H2 O) with M= Mg, Mn, Co, Zn
;
_journal_name_full 'Zeitschrift fuer Anorganische und Allgemeine Chemie'
_journal_page_first 31
_journal_page_last 37
_journal_volume 631
_journal_year 2005
_chemical_formula_sum 'Co2 H20 N4 O16 P4'
_chemical_name_systematic 'Co2 (P O2 N H)4 (H2 O)8'
_space_group_IT_number 14
_symmetry_space_group_name_Hall '-P 2ybc'
_symmetry_space_group_name_H-M 'P 1 21/c 1'
_cell_angle_alpha 90
_cell_angle_beta 104.28
_cell_angle_gamma 90
_cell_formula_units_Z 2
_cell_length_a 6.4334
_cell_length_b 10.49
_cell_length_c 12.867
_cell_volume 841.517
_citation_journal_id_ASTM ZAACAB
_cod_data_source_file Roemer_ZAACAB_2005_1616.cif
_cod_data_source_block H20Co2N4O16P4
_cod_original_cell_volume 841.5168
_cod_original_formula_sum 'H20 Co2 N4 O16 P4'
_cod_database_code 1537091

loop_
_symmetry_equiv_pos_as_xyz
x,y,z
-x,y+1/2,-z+1/2
-x,-y,-z
x,-y-1/2,z-1/2

loop_
_atom_site_label
_atom_site_type_symbol
_atom_site_fract_x
_atom_site_fract_y
_atom_site_fract_z
_atom_site_occupancy
_atom_site_U_iso_or_equiv
P2 P+5 0.03665 0.18906 0.41778 1 0.0
H1 H+1 0.276 0.049 0.446 1 0.0
H5 H+1 0.684 0.304 0.134 1 0.0
H4 H+1 0.055 0.472 0.295 1 0.0
O6 O-2 0.709 0.2426 0.12 1 0.0
O3 O-2 0.0304 0.3035 0.48823 1 0.0
Co1 Co+2 0.0478 0.19779 0.1524 1 0.0
O5 O-2 0.0638 0.5098 0.3499 1 0.0
H3 H+1 0.065 0.463 0.397 1 0.0
H9 H+1 0.544 0.406 0.421 1 0.0
H6 H+1 0.649 0.226 0.062 1 0.0
H10 H+1 0.393 0.323 0.367 1 0.0
N1 N-3 0.2128 0.0823 0.4784 1 0.0
P1 P+5 0.27185 0.46872 0.10468 1 0.0
O1 O-2 0.1385 0.3915 0.16215 1 0.0
H8 H+1 0.442 0.149 0.164 1 0.0
O2 O-2 0.5124 0.4678 0.146 1 0.0
O8 O-2 0.5215 0.3392 0.4053 1 0.0
H7 H+1 0.39 0.076 0.232 1 0.0
O7 O-2 0.3579 0.1118 0.1741 1 0.0
O4 O-2 0.0959 0.22 0.31513 1 0.0
H2 H+1 0.279 0.666 0.111 1 0.0
N2 N-3 0.2039 0.6203 0.106 1 0.0
